data_7714151
loop_
_publ_author_name
'Guo, Yuanyuan'
'Wang, Ruidong'
'Wei, Wei-Ming'
'Fang, Fang'
'Zhao, Xu-Hui'
'Zhang, Suo-Shu'
'Shen, Tian-Ze'
'Zhang, Jun'
'Zhao, Qi-Hua'
'Wang, Juan'

_publ_section_title
;
 Structure and properties of metal-organic frameworks precisely modulated
 by sulfate ion
;
_journal_name_full 'Dalton Transactions'
_journal_paper_doi 10.1039/D3DT01995K
_journal_year 2023
_chemical_formula_moiety 'C76 H60 Cd3 N16 O14 S3, 2(H2 O), 10[H2O]'
_chemical_formula_sum 'C76 H84 Cd3 N16 O26 S3'
_chemical_formula_weight 2071.13
_space_group_crystal_system monoclinic
_space_group_IT_number 15
_space_group_name_Hall '-C 2yc'
_space_group_name_H-M_alt 'C 1 2/c 1'
_atom_sites_solution_hydrogens mixed
_audit_creation_date 2023-09-04
_audit_creation_method
;
Olex2 1.3
(compiled 2020.11.12 svn.r5f609507 for OlexSys, GUI svn.r6408)
;
_audit_update_record
;
2023-09-04 deposited with the CCDC.	2023-09-12 downloaded from the CCDC.
;
_cell_angle_alpha 90
_cell_angle_beta 101.060(2)
_cell_angle_gamma 90
_cell_formula_units_Z 4
_cell_length_a 32.054(3)
_cell_length_b 9.6261(9)
_cell_length_c 31.428(3)
_cell_measurement_reflns_used 9952
_cell_measurement_temperature 100.0
_cell_measurement_theta_max 28.13
_cell_measurement_theta_min 2.21
_cell_volume 9517.2(16)
_computing_data_collection SMART(Bruker,2000)
_computing_molecular_graphics 'Olex2 1.3 (Dolomanov et al., 2009)'
_computing_publication_material 'Olex2 1.3 (Dolomanov et al., 2009)'
_computing_structure_refinement 'SHELXL 2019/1 (Sheldrick, 2015)'
_computing_structure_solution SHELXTL
_diffrn_ambient_temperature 100.00
_diffrn_measured_fraction_theta_full 0.999
_diffrn_measured_fraction_theta_max 0.998
_diffrn_measurement_device_type 'Bruker APEX-II CCD'
_diffrn_measurement_method '\f and \w scans'
_diffrn_radiation_type MoK\a
_diffrn_radiation_wavelength 0.71073
_diffrn_reflns_av_R_equivalents 0.0899
_diffrn_reflns_av_unetI/netI 0.0563
_diffrn_reflns_Laue_measured_fraction_full 0.999
_diffrn_reflns_Laue_measured_fraction_max 0.998
_diffrn_reflns_limit_h_max 34
_diffrn_reflns_limit_h_min -42
_diffrn_reflns_limit_k_max 12
_diffrn_reflns_limit_k_min -12
_diffrn_reflns_limit_l_max 42
_diffrn_reflns_limit_l_min -41
_diffrn_reflns_number 87230
_diffrn_reflns_point_group_measured_fraction_full 0.999
_diffrn_reflns_point_group_measured_fraction_max 0.998
_diffrn_reflns_theta_full 25.242
_diffrn_reflns_theta_max 28.377
_diffrn_reflns_theta_min 2.019
_exptl_absorpt_coefficient_mu 0.822
_exptl_absorpt_correction_T_max 0.7457
_exptl_absorpt_correction_T_min 0.6410
_exptl_absorpt_correction_type none
_exptl_absorpt_process_details
;
SADABS-2016/2 (Bruker,2016/2) was used for absorption correction.
wR2(int) was 0.1138 before and 0.0688 after correction.
The Ratio of minimum to maximum transmission is 0.8596.
The \l/2 correction factor is Not present.
;
_exptl_crystal_colour CHARTREUSE
_exptl_crystal_density_diffrn 1.445
_exptl_crystal_description BLOCK
_exptl_crystal_F_000 4608
_exptl_crystal_size_max 0.26
_exptl_crystal_size_mid 0.17
_exptl_crystal_size_min 0.12
_refine_diff_density_max 1.869
_refine_diff_density_min -1.567
_refine_diff_density_rms 0.155
_refine_ls_extinction_method none
_refine_ls_goodness_of_fit_ref 1.067
_refine_ls_hydrogen_treatment constr
_refine_ls_matrix_type full
_refine_ls_number_parameters 584
_refine_ls_number_reflns 11889
_refine_ls_number_restraints 340
_refine_ls_restrained_S_all 1.063
_refine_ls_R_factor_all 0.0963
_refine_ls_R_factor_gt 0.0735
_refine_ls_shift/su_max 0.000
_refine_ls_shift/su_mean 0.000
_refine_ls_structure_factor_coef Fsqd
_refine_ls_weighting_details 'w=1/[\s^2^(Fo^2^)+(0.0845P)^2^+129.8134P] where P=(Fo^2^+2Fc^2^)/3'
_refine_ls_weighting_scheme calc
_refine_ls_wR_factor_gt 0.1946
_refine_ls_wR_factor_ref 0.2066
_reflns_Friedel_coverage 0.000
_reflns_number_gt 8873
_reflns_number_total 11889
_reflns_threshold_expression 'I > 2\s(I)'
_cod_data_source_file d3dt01995k2.cif
_cod_data_source_block 2
_cod_original_cell_volume 9516.9(14)
_cod_database_code 7714151
_shelx_shelxl_version_number 2019/1
_shelx_space_group_comment
;
The symmetry employed for this shelxl refinement is uniquely defined
by the following loop, which should always be used as a source of
symmetry information in preference to the above space-group names.
They are only intended as comments.
;
_olex2_refinement_description
;
1. Restrained distances
 S2-O6 = S2-O3 = S2-O11 = S2-O14
 1.45 with sigma of 0.01
 S1-O1 = S1-O12 = S1-O8 = S1-O4
 1.45 with sigma of 0.01
 O4-O12 \\sim O12-O1
 with sigma of 0.01
 O1-O12 \\sim O12-O8
 with sigma of 0.01
 O4-O12 \\sim O12-O8
 with sigma of 0.01
 O4-O1 \\sim O1-O8
 with sigma of 0.01
 O1-O8 \\sim O7-O9
 with sigma of 0.04
 O4-O8 \\sim O2-O9
 with sigma of 0.04
 Cd2-O1 \\sim Cd2-O7
 with sigma of 0.02
 O8-O12 \\sim O9-O5
 with sigma of 0.04
 S1-O1 \\sim S1A-O7
 with sigma of 0.02
 S1-O4 \\sim S1A-O2
 with sigma of 0.02
 O1-O4 \\sim O7-O2
 with sigma of 0.04
 O1-O12 \\sim O7-O5
 with sigma of 0.04
 S1-O12 \\sim S1A-O5
 with sigma of 0.02
 O4-O12 \\sim O2-O5
 with sigma of 0.04
 S1-O8 \\sim S1A-O9
 with sigma of 0.02
 Cd2-S1 \\sim Cd2-S1A
 with sigma of 0.04
2. Uiso/Uaniso restraints and constraints
S1 \\sim O1 \\sim O4 \\sim O8 \\sim O12 \\sim O7 \\sim S1A \\sim O2 \\sim O9
\\sim O5: within 2A with sigma of 0.01 and sigma for terminal atoms of 0.02
within 2A
S2 \\sim O6 \\sim O14 \\sim O11 \\sim O3: within 2A with sigma of 0.01 and
sigma for terminal atoms of 0.02 within 2A
Uanis(S1) \\sim Ueq, Uanis(O1) \\sim Ueq, Uanis(O4) \\sim Ueq, Uanis(O8) \\sim
Ueq, Uanis(O12) \\sim Ueq, Uanis(O7) \\sim Ueq, Uanis(S1A) \\sim Ueq, Uanis(O2)
\\sim Ueq, Uanis(O9) \\sim Ueq, Uanis(O5) \\sim Ueq: with sigma of 0.01 and
sigma for terminal atoms of 0.02
Uanis(S2) \\sim Ueq, Uanis(O6) \\sim Ueq, Uanis(O14) \\sim Ueq, Uanis(O11)
\\sim Ueq, Uanis(O3) \\sim Ueq: with sigma of 0.01 and sigma for terminal atoms
of 0.02
3. Rigid body (RIGU) restrains
 Cd2, S2, S1, O1, O4, O6, O8, O10, O12, O14
 with sigma for 1-2 distances of 0.0005 and sigma for 1-3 distances of 0.0001
 S1, O1, O4, O8, O12, O7, S1A, O2, O9, O5
 with sigma for 1-2 distances of 0.01 and sigma for 1-3 distances of 0.01
 S2, O6, O14, O11, O3
 with sigma for 1-2 distances of 0.01 and sigma for 1-3 distances of 0.01
4. Others
 Sof(O7)=Sof(S1A)=Sof(O2)=Sof(O9)=Sof(O5)=1-FVAR(1)
 Sof(S1)=Sof(O1)=Sof(O4)=Sof(O8)=Sof(O12)=FVAR(1)
 Fixed Sof: S2(0.5) O6(0.5) O14(0.5) O11(0.5) O3(0.5)
5.a Riding coordinates:
 O10(H10A,H10B), O13(H13A,H13B)
5.b Aromatic/amide H refined with riding coordinates:
 C8(H8), C34(H34), C32(H32), C37(H37), C24(H24), C3(H3), C22(H22), C23(H23),
 C15(H15), C27(H27), C33(H33), C25(H25), C9(H9), C29(H29), C31(H31), C38(H38),
 C14(H14), C28(H28), C36(H36), C18(H18), C17(H17), C16(H16), C11(H11), C6(H6),
 C12(H12), C1(H1), C2(H2), C5(H5)
;
_smtbx_masks_special_details
;
A solvent mask was calculated and 820 electrons were 
found in a volume of 2628\%A^3^ in 1 void per unit cell. 
This is consistent with the presence of 
20[H2O] per Asymmetric Unit 
which account for 800 electrons 
per unit cell.
;
_smtbx_masks_void_probe_radius 1.2
_smtbx_masks_void_truncation_radius 1.2
_olex2_submission_special_instructions 'No special instructions were received'

loop_
_space_group_symop_operation_xyz
'x, y, z'
'-x, y, -z+1/2'
'x+1/2, y+1/2, z'
'-x+1/2, y+1/2, -z+1/2'
'-x, -y, -z'
'x, -y, z-1/2'
'-x+1/2, -y+1/2, -z'
'x+1/2, -y+1/2, z-1/2'

loop_
_atom_site_label
_atom_site_type_symbol
_atom_site_fract_x
_atom_site_fract_y
_atom_site_fract_z
_atom_site_U_iso_or_equiv
_atom_site_adp_type
_atom_site_occupancy
_atom_site_site_symmetry_order
_atom_site_calc_flag
_atom_site_refinement_flags_posn
_atom_site_refinement_flags_adp
_atom_site_refinement_flags_occupancy
_atom_site_disorder_assembly
_atom_site_disorder_group
Cd1 Cd 0.500000 0.500000 0.500000 0.02167(14) Uani 1 2 d S . P . .
Cd2 Cd 0.44925(2) 0.76675(5) 0.15649(2) 0.02983(13) Uani 1 1 d D . . . .
S2 S 0.50355(19) 0.9335(3) 0.24422(15) 0.0336(10) Uani 0.5 1 d D U P A -1
S1 S 0.44040(10) 0.7527(3) 0.04870(9) 0.0293(8) Uani 0.553(6) 1 d D U P B 1
O1 O 0.4395(4) 0.6737(10) 0.0888(2) 0.0416(11) Uani 0.553(6) 1 d D U P B 1
N7 N 0.48297(15) 0.5741(6) 0.18329(16) 0.0297(11) Uani 1 1 d . . . . .
N8 N 0.53571(14) 0.4406(5) 0.21357(16) 0.0277(10) Uani 1 1 d . . . . .
N6 N 0.81875(15) 0.2777(5) 0.17702(16) 0.0263(10) Uani 1 1 d . . . . .
N2 N 0.58852(19) 0.2501(6) 0.4424(2) 0.0420(14) Uani 1 1 d . . . . .
O4 O 0.4466(3) 0.6530(10) 0.0150(3) 0.0413(11) Uani 0.553(6) 1 d D U P B 1
N5 N 0.87992(15) 0.2720(5) 0.15566(16) 0.0290(11) Uani 1 1 d . . . . .
N4 N 0.88705(16) 0.0885(8) 0.39898(17) 0.0443(16) Uani 1 1 d . . . . .
N1 N 0.53528(17) 0.3290(6) 0.46976(18) 0.0358(12) Uani 1 1 d . . . . .
O6 O 0.4675(8) 0.845(3) 0.2266(12) 0.058(2) Uani 0.5 1 d D U P A -1
N3 N 0.94946(15) 0.0358(7) 0.43900(16) 0.0373(13) Uani 1 1 d . . . . .
C8 C 0.66581(19) 0.3599(6) 0.3755(2) 0.0306(13) Uani 1 1 d . . . . .
H8 H 0.674913 0.443195 0.363829 0.037 Uiso 1 1 calc R U . . .
C21 C 0.73342(17) 0.2807(6) 0.26314(19) 0.0262(12) Uani 1 1 d . . . . .
C20 C 0.70315(17) 0.2725(6) 0.29442(19) 0.0253(11) Uani 1 1 d . . . . .
C26 C 0.78929(18) 0.2826(6) 0.20594(19) 0.0266(12) Uani 1 1 d . . . . .
O8 O 0.3993(2) 0.8208(12) 0.0351(4) 0.0415(11) Uani 0.553(6) 1 d D U P B 1
C7 C 0.68302(17) 0.2366(7) 0.3659(2) 0.0298(13) Uani 1 1 d . . . . .
C34 C 0.61157(17) 0.4946(6) 0.23920(19) 0.0265(12) Uani 1 1 d . . . . .
H34 H 0.606996 0.586815 0.228579 0.032 Uiso 1 1 calc R U . . .
C32 C 0.65157(18) 0.4504(7) 0.25809(19) 0.0280(12) Uani 1 1 d . . . . .
H32 H 0.674837 0.512454 0.259406 0.034 Uiso 1 1 calc R U . . .
C37 C 0.52167(18) 0.5719(7) 0.20707(19) 0.0303(13) Uani 1 1 d . . . . .
H37 H 0.537418 0.652049 0.218066 0.036 Uiso 1 1 calc R U . . .
C24 C 0.72239(18) 0.2184(7) 0.2231(2) 0.0292(12) Uani 1 1 d . . . . .
H24 H 0.695324 0.175472 0.215135 0.035 Uiso 1 1 calc R U . . .
C3 C 0.5621(2) 0.3555(7) 0.4443(2) 0.0342(14) Uani 1 1 d . . . . .
H3 H 0.562738 0.440249 0.428986 0.041 Uiso 1 1 calc R U . . .
C22 C 0.77246(17) 0.3475(6) 0.27402(19) 0.0265(12) Uani 1 1 d . . . . .
H22 H 0.780155 0.391095 0.301525 0.032 Uiso 1 1 calc R U . . .
C23 C 0.80017(17) 0.3515(7) 0.24549(19) 0.0284(12) Uani 1 1 d . . . . .
H23 H 0.826298 0.400482 0.252700 0.034 Uiso 1 1 calc R U . . .
C35 C 0.57762(17) 0.4009(6) 0.23587(19) 0.0264(12) Uani 1 1 d . . . . .
C30 C 0.65910(17) 0.3179(6) 0.27536(19) 0.0275(12) Uani 1 1 d . . . . .
C15 C 0.77818(18) 0.0828(6) 0.3336(2) 0.0293(12) Uani 1 1 d . . . . .
H15 H 0.762975 0.039011 0.308204 0.035 Uiso 1 1 calc R U . . .
C27 C 0.86132(18) 0.2899(7) 0.1887(2) 0.0293(12) Uani 1 1 d . . . . .
H27 H 0.875907 0.309176 0.217362 0.035 Uiso 1 1 calc R U . . .
C33 C 0.58419(18) 0.2680(7) 0.2528(2) 0.0323(13) Uani 1 1 d . . . . .
H33 H 0.561074 0.205030 0.250858 0.039 Uiso 1 1 calc R U . . .
C25 C 0.74993(18) 0.2170(7) 0.1941(2) 0.0297(12) Uani 1 1 d . . . . .
H25 H 0.742204 0.172391 0.166805 0.036 Uiso 1 1 calc R U . . .
C9 C 0.63531(19) 0.3679(7) 0.4017(2) 0.0328(13) Uani 1 1 d . . . . .
H9 H 0.624458 0.454973 0.408717 0.039 Uiso 1 1 calc R U . . .
C29 C 0.81017(19) 0.2525(7) 0.1331(2) 0.0326(13) Uani 1 1 d . . . . .
H29 H 0.782829 0.241662 0.115372 0.039 Uiso 1 1 calc R U . . .
C31 C 0.62471(18) 0.2278(7) 0.2726(2) 0.0324(13) Uani 1 1 d . . . . .
H31 H 0.629154 0.137035 0.284434 0.039 Uiso 1 1 calc R U . . .
C10 C 0.75796(18) 0.1794(7) 0.35434(19) 0.0316(13) Uani 1 1 d . . . . .
C38 C 0.47227(19) 0.4374(7) 0.1750(2) 0.0376(15) Uani 1 1 d . . . . .
H38 H 0.446152 0.405816 0.158182 0.045 Uiso 1 1 calc R U . . .
C14 C 0.82073(19) 0.0470(8) 0.3489(2) 0.0362(15) Uani 1 1 d . . . . .
H14 H 0.834425 -0.020338 0.334241 0.043 Uiso 1 1 calc R U . . .
C28 C 0.84766(19) 0.2462(7) 0.1200(2) 0.0320(13) Uani 1 1 d . . . . .
H28 H 0.851496 0.227280 0.091286 0.038 Uiso 1 1 calc R U . . .
C36 C 0.50428(19) 0.3549(7) 0.1941(2) 0.0358(14) Uani 1 1 d . . . . .
H36 H 0.504744 0.256249 0.193978 0.043 Uiso 1 1 calc R U . . .
C19 C 0.71433(18) 0.2305(7) 0.3357(2) 0.0286(12) Uani 1 1 d . . . . .
C13 C 0.84245(19) 0.1123(9) 0.3859(2) 0.0422(17) Uani 1 1 d . . . . .
C18 C 0.90846(19) 0.0449(8) 0.4379(2) 0.0384(15) Uani 1 1 d . . . . .
H18 H 0.895340 0.023413 0.461714 0.046 Uiso 1 1 calc R U . . .
C17 C 0.9556(2) 0.0844(10) 0.3991(2) 0.0480(19) Uani 1 1 d . . . . .
H17 H 0.982387 0.092794 0.390538 0.058 Uiso 1 1 calc R U . . .
C4 C 0.6214(2) 0.2452(7) 0.4172(2) 0.0353(14) Uani 1 1 d . . . . .
C16 C 0.9173(2) 0.1183(10) 0.3741(2) 0.051(2) Uani 1 1 d . . . . .
H16 H 0.912347 0.154768 0.345445 0.062 Uiso 1 1 calc R U . . .
O10 O 0.4695(3) 0.9626(7) 0.1303(2) 0.091(2) Uani 1 1 d . . . . .
H10A H 0.494889 0.920613 0.134322 0.136 Uiso 1 1 d R U . . .
H10B H 0.471109 1.012783 0.154422 0.136 Uiso 1 1 d R U . . .
C11 C 0.7796(2) 0.2369(10) 0.3933(2) 0.055(2) Uani 1 1 d . . . . .
H11 H 0.765539 0.299171 0.409314 0.067 Uiso 1 1 calc R U . . .
C6 C 0.6697(3) 0.1157(8) 0.3831(3) 0.054(2) Uani 1 1 d . . . . .
H6 H 0.682051 0.029435 0.377638 0.065 Uiso 1 1 calc R U . . .
C12 C 0.8225(2) 0.2014(11) 0.4085(2) 0.055(2) Uani 1 1 d . . . . .
H12 H 0.837500 0.240388 0.434789 0.066 Uiso 1 1 calc R U . . .
C1 C 0.5447(3) 0.1981(8) 0.4849(3) 0.062(3) Uani 1 1 d . . . . .
H1 H 0.530290 0.149221 0.504037 0.074 Uiso 1 1 calc R U . . .
O12 O 0.4752(2) 0.8540(8) 0.0563(3) 0.0415(11) Uani 0.553(6) 1 d D U P B 1
C2 C 0.5779(4) 0.1484(8) 0.4687(4) 0.088(4) Uani 1 1 d . . . . .
H2 H 0.591133 0.060271 0.474336 0.105 Uiso 1 1 calc R U . . .
C5 C 0.6388(3) 0.1189(8) 0.4078(3) 0.063(3) Uani 1 1 d . . . . .
H5 H 0.629269 0.034871 0.418578 0.076 Uiso 1 1 calc R U . . .
O14 O 0.5235(4) 0.9974(13) 0.2116(3) 0.058(2) Uani 0.5 1 d D U P A -1
O7 O 0.4373(5) 0.6516(11) 0.0918(3) 0.0271(19) Uani 0.447(6) 1 d D U P B 2
S1A S 0.42255(12) 0.6931(5) 0.04552(11) 0.0300(10) Uani 0.447(6) 1 d D U P B 2
O2 O 0.3871(3) 0.6038(11) 0.0247(3) 0.036(2) Uani 0.447(6) 1 d D U P B 2
O9 O 0.4089(4) 0.8386(11) 0.0448(4) 0.041(3) Uani 0.447(6) 1 d D U P B 2
O5 O 0.4588(3) 0.6760(11) 0.0233(3) 0.0274(19) Uani 0.447(6) 1 d D U P B 2
O11 O 0.4935(5) 1.0547(12) 0.2676(5) 0.084(4) Uani 0.5 1 d D U P A -1
O3 O 0.5372(7) 0.856(3) 0.2715(9) 0.044(4) Uani 0.5 1 d D U P A -1
O13 O 0.5959(2) 0.8489(7) 0.2093(2) 0.0670(17) Uani 1 1 d . . . . .
H13A H 0.585573 0.916350 0.226161 0.100 Uiso 1 1 d R U . . .
H13B H 0.570693 0.797010 0.211091 0.100 Uiso 1 1 d R U . . .

loop_
_atom_site_aniso_label
_atom_site_aniso_U_11
_atom_site_aniso_U_22
_atom_site_aniso_U_33
_atom_site_aniso_U_23
_atom_site_aniso_U_13
_atom_site_aniso_U_12
Cd1 0.0131(2) 0.0291(3) 0.0236(3) 0.0012(2) 0.00534(19) 0.0044(2)
Cd2 0.0228(2) 0.0362(3) 0.0303(2) -0.00018(18) 0.00473(16) 0.00516(17)
S2 0.0330(19) 0.0300(11) 0.0360(16) 0.0056(10) 0.0019(13) 0.0092(15)
S1 0.0241(13) 0.0324(13) 0.0316(12) -0.0001(4) 0.0056(4) 0.0022(10)
O1 0.0349(16) 0.0466(14) 0.0434(15) 0.0023(8) 0.0076(7) 0.0027(11)
N7 0.021(2) 0.041(3) 0.027(2) -0.002(2) 0.0041(19) 0.008(2)
N8 0.019(2) 0.031(3) 0.033(3) 0.001(2) 0.0055(19) -0.001(2)
N6 0.022(2) 0.027(2) 0.030(2) -0.002(2) 0.0060(19) 0.0010(19)
N2 0.044(3) 0.032(3) 0.060(4) 0.011(3) 0.035(3) 0.011(2)
O4 0.0350(16) 0.0458(14) 0.0433(15) 0.0022(8) 0.0076(7) 0.0028(11)
N5 0.024(2) 0.031(3) 0.034(3) 0.004(2) 0.010(2) 0.007(2)
N4 0.022(2) 0.086(5) 0.027(3) 0.003(3) 0.007(2) 0.010(3)
N1 0.034(3) 0.034(3) 0.047(3) -0.003(2) 0.028(2) 0.005(2)
O6 0.055(3) 0.060(3) 0.061(2) -0.0008(11) 0.0115(12) 0.003(3)
N3 0.020(2) 0.068(4) 0.025(2) 0.006(3) 0.0057(19) 0.003(2)
C8 0.028(3) 0.026(3) 0.040(3) 0.001(3) 0.010(2) 0.004(2)
C21 0.017(2) 0.030(3) 0.031(3) 0.003(2) 0.006(2) 0.005(2)
C20 0.017(2) 0.028(3) 0.033(3) -0.001(2) 0.010(2) 0.002(2)
C26 0.023(3) 0.026(3) 0.034(3) 0.002(2) 0.012(2) 0.003(2)
O8 0.0351(16) 0.0460(15) 0.0433(15) 0.0020(8) 0.0077(7) 0.0028(11)
C7 0.017(2) 0.040(3) 0.036(3) 0.002(3) 0.012(2) 0.006(2)
C34 0.022(3) 0.024(3) 0.034(3) 0.004(2) 0.006(2) 0.001(2)
C32 0.023(3) 0.030(3) 0.031(3) -0.001(2) 0.004(2) -0.002(2)
C37 0.024(3) 0.036(3) 0.030(3) 0.000(3) 0.003(2) 0.009(2)
C24 0.020(3) 0.034(3) 0.035(3) 0.002(3) 0.007(2) 0.000(2)
C3 0.032(3) 0.036(3) 0.038(3) 0.001(3) 0.016(3) 0.005(3)
C22 0.022(3) 0.029(3) 0.029(3) -0.001(2) 0.008(2) 0.003(2)
C23 0.020(2) 0.036(3) 0.031(3) 0.002(3) 0.008(2) 0.000(2)
C35 0.020(2) 0.030(3) 0.029(3) 0.002(2) 0.006(2) 0.005(2)
C30 0.020(2) 0.030(3) 0.034(3) 0.002(2) 0.011(2) 0.008(2)
C15 0.022(3) 0.031(3) 0.035(3) 0.002(3) 0.003(2) 0.004(2)
C27 0.026(3) 0.035(3) 0.028(3) 0.002(2) 0.006(2) 0.004(2)
C33 0.017(2) 0.033(3) 0.049(4) -0.001(3) 0.010(2) -0.005(2)
C25 0.021(3) 0.036(3) 0.031(3) 0.000(3) 0.003(2) 0.003(2)
C9 0.028(3) 0.034(3) 0.040(3) -0.001(3) 0.017(3) 0.004(3)
C29 0.023(3) 0.046(4) 0.030(3) -0.003(3) 0.008(2) -0.003(3)
C31 0.020(3) 0.035(3) 0.042(3) 0.006(3) 0.006(2) 0.005(2)
C10 0.023(3) 0.045(4) 0.029(3) 0.006(3) 0.010(2) 0.009(3)
C38 0.023(3) 0.043(4) 0.046(4) 0.009(3) 0.002(3) -0.004(3)
C14 0.022(3) 0.053(4) 0.033(3) 0.002(3) 0.003(2) 0.010(3)
C28 0.027(3) 0.045(4) 0.026(3) -0.004(3) 0.008(2) 0.001(3)
C36 0.026(3) 0.034(3) 0.044(4) 0.003(3) -0.003(3) -0.004(3)
C19 0.021(3) 0.035(3) 0.033(3) 0.003(3) 0.012(2) 0.005(2)
C13 0.019(3) 0.074(5) 0.034(3) 0.006(3) 0.004(2) 0.014(3)
C18 0.026(3) 0.063(5) 0.027(3) 0.002(3) 0.005(2) 0.009(3)
C17 0.021(3) 0.087(6) 0.037(4) 0.008(4) 0.006(3) -0.002(3)
C4 0.034(3) 0.029(3) 0.048(4) 0.000(3) 0.021(3) 0.008(3)
C16 0.031(3) 0.090(6) 0.034(4) 0.008(4) 0.009(3) 0.006(4)
O10 0.151(7) 0.0609(15) 0.0606(19) -0.0076(11) 0.0194(17) -0.033(2)
C11 0.030(3) 0.100(7) 0.036(4) -0.016(4) 0.005(3) 0.025(4)
C6 0.058(5) 0.040(4) 0.077(6) 0.010(4) 0.044(4) 0.019(4)
C12 0.032(3) 0.099(7) 0.032(4) -0.015(4) -0.001(3) 0.008(4)
C1 0.067(5) 0.033(4) 0.103(7) 0.013(4) 0.061(5) 0.008(4)
O12 0.0351(16) 0.0460(14) 0.0434(15) 0.0019(8) 0.0078(7) 0.0027(11)
C2 0.116(8) 0.026(4) 0.154(10) 0.037(5) 0.108(8) 0.033(5)
C5 0.069(5) 0.035(4) 0.104(7) 0.020(4) 0.064(5) 0.019(4)
O14 0.050(3) 0.067(4) 0.054(3) 0.010(2) 0.000(2) 0.002(4)
O7 0.031(4) 0.033(4) 0.018(3) 0.001(3) 0.006(3) 0.001(3)
S1A 0.0228(17) 0.039(2) 0.0295(16) -0.0003(13) 0.0085(12) 0.0035(15)
O2 0.033(5) 0.047(6) 0.027(5) -0.001(4) 0.006(4) -0.001(4)
O9 0.047(6) 0.036(5) 0.045(7) 0.004(5) 0.021(5) 0.019(5)
O5 0.024(4) 0.034(4) 0.029(4) -0.002(3) 0.017(3) 0.010(3)
O11 0.083(8) 0.052(6) 0.103(9) -0.039(6) -0.016(7) 0.031(6)
O3 0.038(7) 0.050(7) 0.037(6) 0.012(5) -0.015(6) 0.022(7)
O13 0.067(4) 0.060(4) 0.064(4) 0.001(3) -0.012(3) -0.010(3)

loop_
_atom_type_symbol
_atom_type_description
_atom_type_scat_dispersion_real
_atom_type_scat_dispersion_imag
_atom_type_scat_source
C C 0.0033 0.0016 'International Tables Vol C Tables 4.2.6.8 and 6.1.1.4'
Cd Cd -0.8075 1.2024 'International Tables Vol C Tables 4.2.6.8 and 6.1.1.4'
H H 0.0000 0.0000 'International Tables Vol C Tables 4.2.6.8 and 6.1.1.4'
N N 0.0061 0.0033 'International Tables Vol C Tables 4.2.6.8 and 6.1.1.4'
O O 0.0106 0.0060 'International Tables Vol C Tables 4.2.6.8 and 6.1.1.4'
S S 0.1246 0.1234 'International Tables Vol C Tables 4.2.6.8 and 6.1.1.4'

loop_
_geom_angle_atom_site_label_1
_geom_angle_atom_site_label_2
_geom_angle_atom_site_label_3
_geom_angle
_geom_angle_site_symmetry_1
_geom_angle_site_symmetry_3
_geom_angle_publ_flag
O4 Cd1 O4 180.0(5) 2_655 6_566 ?
N1 Cd1 O4 86.1(3) 5_666 6_566 ?
N1 Cd1 O4 93.9(3) 5_666 2_655 ?
N1 Cd1 O4 93.9(3) . 6_566 ?
N1 Cd1 O4 86.1(3) . 2_655 ?
N1 Cd1 N1 180.00(19) . 5_666 ?
N1 Cd1 O5 92.1(3) 5_666 6_566 ?
N1 Cd1 O5 92.1(3) . 2_655 ?
N1 Cd1 O5 87.9(3) . 6_566 ?
N1 Cd1 O5 87.9(3) 5_666 2_655 ?
N3 Cd1 O4 80.7(2) 7_656 2_655 ?
N3 Cd1 O4 99.3(2) 3_455 2_655 ?
N3 Cd1 O4 99.3(2) 7_656 6_566 ?
N3 Cd1 O4 80.7(2) 3_455 6_566 ?
N3 Cd1 N1 95.0(2) 3_455 . ?
N3 Cd1 N1 85.0(2) 7_656 . ?
N3 Cd1 N1 85.0(2) 3_455 5_666 ?
N3 Cd1 N1 95.0(2) 7_656 5_666 ?
N3 Cd1 N3 180.0 7_656 3_455 ?
N3 Cd1 O5 91.1(3) 7_656 2_655 ?
N3 Cd1 O5 91.1(3) 3_455 6_566 ?
N3 Cd1 O5 88.9(3) 3_455 2_655 ?
N3 Cd1 O5 88.9(3) 7_656 6_566 ?
O1 Cd2 O6 172.4(10) . . ?
O1 Cd2 H10A 87.2 . . ?
N7 Cd2 O1 89.7(3) . . ?
N7 Cd2 O6 84.0(10) . . ?
N7 Cd2 H10A 111.3 . . ?
N7 Cd2 O7 85.3(3) . . ?
N5 Cd2 O1 92.3(4) 3_455 . ?
N5 Cd2 N7 115.83(18) 3_455 . ?
N5 Cd2 O6 94.3(7) 3_455 . ?
N5 Cd2 H10A 132.9 3_455 . ?
N5 Cd2 O7 90.3(4) 3_455 . ?
O6 Cd2 H10A 91.1 . . ?
O10 Cd2 O1 89.2(3) . . ?
O10 Cd2 N7 134.1(3) . . ?
O10 Cd2 N5 110.0(3) . 3_455 ?
O10 Cd2 O6 92.2(8) . . ?
O10 Cd2 H10A 22.9 . . ?
O10 Cd2 O7 95.4(3) . . ?
O7 Cd2 H10A 92.9 . . ?
O14 S2 O6 113.9(17) . . ?
O11 S2 O6 115.3(17) . . ?
O11 S2 O14 100.9(11) . . ?
O11 S2 O3 109.0(15) . . ?
O3 S2 O6 111.9(8) . . ?
O3 S2 O14 104.9(13) . . ?
O4 S1 O1 107.8(5) . . ?
O8 S1 O1 108.5(6) . . ?
O8 S1 O4 108.7(7) . . ?
O8 S1 O12 111.4(5) . . ?
O12 S1 O1 109.9(5) . . ?
O12 S1 O4 110.4(5) . . ?
S1 O1 Cd2 125.0(6) . . ?
C37 N7 Cd2 124.2(4) . . ?
C37 N7 C38 105.4(5) . . ?
C38 N7 Cd2 129.8(4) . . ?
C37 N8 C35 125.2(5) . . ?
C37 N8 C36 107.8(5) . . ?
C36 N8 C35 126.9(5) . . ?
C27 N6 C26 125.5(5) . . ?
C27 N6 C29 106.6(5) . . ?
C29 N6 C26 127.8(5) . . ?
C3 N2 C4 126.2(6) . . ?
C3 N2 C2 106.6(6) . . ?
C2 N2 C4 127.2(6) . . ?
S1 O4 Cd1 138.6(6) . 2_655 ?
C27 N5 Cd2 127.1(4) . 3_545 ?
C27 N5 C28 106.4(5) . . ?
C28 N5 Cd2 126.3(4) . 3_545 ?
C18 N4 C13 128.1(5) . . ?
C18 N4 C16 106.6(5) . . ?
C16 N4 C13 125.0(6) . . ?
C3 N1 Cd1 123.1(5) . . ?
C3 N1 C1 105.5(5) . . ?
C1 N1 Cd1 127.7(5) . . ?
S2 O6 Cd2 127(2) . . ?
C18 N3 Cd1 125.3(4) . 3_545 ?
C18 N3 C17 105.6(5) . . ?
C17 N3 Cd1 127.4(4) . 3_545 ?
C7 C8 H8 118.8 . . ?
C7 C8 C9 122.3(6) . . ?
C9 C8 H8 118.8 . . ?
C24 C21 C20 119.2(5) . . ?
C24 C21 C22 119.1(5) . . ?
C22 C21 C20 121.6(5) . . ?
C30 C20 C21 113.6(5) . . ?
C19 C20 C21 124.0(5) . . ?
C19 C20 C30 122.3(5) . . ?
C23 C26 N6 120.0(5) . . ?
C23 C26 C25 120.7(5) . . ?
C25 C26 N6 119.3(5) . . ?
C8 C7 C19 121.1(6) . . ?
C8 C7 C6 118.5(5) . . ?
C6 C7 C19 120.3(6) . . ?
C32 C34 H34 120.6 . . ?
C32 C34 C35 118.7(5) . . ?
C35 C34 H34 120.6 . . ?
C34 C32 H32 119.0 . . ?
C34 C32 C30 122.1(5) . . ?
C30 C32 H32 119.0 . . ?
N7 C37 N8 110.6(6) . . ?
N7 C37 H37 124.7 . . ?
N8 C37 H37 124.7 . . ?
C21 C24 H24 119.3 . . ?
C21 C24 C25 121.4(5) . . ?
C25 C24 H24 119.3 . . ?
N2 C3 H3 123.9 . . ?
N1 C3 N2 112.2(6) . . ?
N1 C3 H3 123.9 . . ?
C21 C22 H22 119.5 . . ?
C23 C22 C21 121.0(6) . . ?
C23 C22 H22 119.5 . . ?
C26 C23 H23 120.5 . . ?
C22 C23 C26 119.0(5) . . ?
C22 C23 H23 120.5 . . ?
C34 C35 N8 120.2(5) . . ?
C33 C35 N8 119.4(5) . . ?
C33 C35 C34 120.4(5) . . ?
C32 C30 C20 120.4(5) . . ?
C32 C30 C31 118.1(5) . . ?
C31 C30 C20 121.4(5) . . ?
C10 C15 H15 119.2 . . ?
C10 C15 C14 121.5(6) . . ?
C14 C15 H15 119.2 . . ?
N6 C27 H27 124.3 . . ?
N5 C27 N6 111.4(5) . . ?
N5 C27 H27 124.3 . . ?
C35 C33 H33 120.3 . . ?
C31 C33 C35 119.4(6) . . ?
C31 C33 H33 120.3 . . ?
C26 C25 H25 120.7 . . ?
C24 C25 C26 118.7(6) . . ?
C24 C25 H25 120.7 . . ?
C8 C9 H9 121.0 . . ?
C4 C9 C8 118.1(6) . . ?
C4 C9 H9 121.0 . . ?
N6 C29 H29 126.3 . . ?
C28 C29 N6 107.3(5) . . ?
C28 C29 H29 126.3 . . ?
C30 C31 H31 119.4 . . ?
C33 C31 C30 121.2(6) . . ?
C33 C31 H31 119.4 . . ?
C15 C10 C19 122.0(6) . . ?
C15 C10 C11 119.0(6) . . ?
C11 C10 C19 118.9(6) . . ?
N7 C38 H38 125.1 . . ?
C36 C38 N7 109.9(6) . . ?
C36 C38 H38 125.1 . . ?
C15 C14 H14 120.8 . . ?
C13 C14 C15 118.4(6) . . ?
C13 C14 H14 120.8 . . ?
N5 C28 H28 125.9 . . ?
C29 C28 N5 108.2(5) . . ?
C29 C28 H28 125.9 . . ?
N8 C36 H36 126.9 . . ?
C38 C36 N8 106.3(6) . . ?
C38 C36 H36 126.9 . . ?
C20 C19 C7 120.7(5) . . ?
C20 C19 C10 122.4(5) . . ?
C10 C19 C7 116.8(5) . . ?
C14 C13 N4 118.8(6) . . ?
C12 C13 N4 120.0(7) . . ?
C12 C13 C14 121.1(6) . . ?
N4 C18 H18 123.9 . . ?
N3 C18 N4 112.3(6) . . ?
N3 C18 H18 123.9 . . ?
N3 C17 H17 125.3 . . ?
C16 C17 N3 109.4(6) . . ?
C16 C17 H17 125.3 . . ?
C9 C4 N2 119.1(5) . . ?
C9 C4 C5 120.1(6) . . ?
C5 C4 N2 120.8(6) . . ?
N4 C16 H16 127.0 . . ?
C17 C16 N4 105.9(6) . . ?
C17 C16 H16 127.0 . . ?
Cd2 O10 H10A 83.5 . . ?
Cd2 O10 H10B 96.9 . . ?
H10A O10 H10B 102.9 . . ?
C10 C11 H11 120.4 . . ?
C10 C11 C12 119.2(7) . . ?
C12 C11 H11 120.4 . . ?
C7 C6 H6 119.6 . . ?
C5 C6 C7 120.8(7) . . ?
C5 C6 H6 119.6 . . ?
C13 C12 C11 120.4(7) . . ?
C13 C12 H12 119.8 . . ?
C11 C12 H12 119.8 . . ?
N1 C1 H1 125.3 . . ?
C2 C1 N1 109.5(7) . . ?
C2 C1 H1 125.3 . . ?
N2 C2 H2 126.9 . . ?
C1 C2 N2 106.3(7) . . ?
C1 C2 H2 126.9 . . ?
C4 C5 H5 119.9 . . ?
C6 C5 C4 120.1(7) . . ?
C6 C5 H5 119.9 . . ?
S1A O7 Cd2 134.8(7) . . ?
O2 S1A O7 110.5(6) . . ?
O9 S1A O7 107.9(6) . . ?
O9 S1A O2 110.3(7) . . ?
O9 S1A O5 111.1(8) . . ?
O5 S1A O7 107.5(7) . . ?
O5 S1A O2 109.5(6) . . ?
H13A O13 H13B 86.4 . . ?

loop_
_geom_bond_atom_site_label_1
_geom_bond_atom_site_label_2
_geom_bond_distance
_geom_bond_site_symmetry_2
_geom_bond_publ_flag
Cd1 O4 2.374(9) 6_566 ?
Cd1 O4 2.374(9) 2_655 ?
Cd1 N1 2.303(5) . ?
Cd1 N1 2.303(5) 5_666 ?
Cd1 N3 2.286(5) 3_455 ?
Cd1 N3 2.286(5) 7_656 ?
Cd1 O5 2.350(9) 2_655 ?
Cd1 O5 2.350(9) 6_566 ?
Cd2 O1 2.273(9) . ?
Cd2 N7 2.229(5) . ?
Cd2 N5 2.218(5) 3_455 ?
Cd2 O6 2.30(3) . ?
Cd2 O10 2.204(7) . ?
Cd2 H10A 2.2826 . ?
Cd2 O7 2.282(9) . ?
S2 O6 1.455(9) . ?
S2 O14 1.447(8) . ?
S2 O11 1.447(8) . ?
S2 O3 1.447(8) . ?
S1 O1 1.478(7) . ?
S1 O4 1.470(7) . ?
S1 O8 1.461(7) . ?
S1 O12 1.466(7) . ?
N7 C37 1.320(7) . ?
N7 C38 1.372(9) . ?
N8 C37 1.344(8) . ?
N8 C35 1.442(7) . ?
N8 C36 1.354(8) . ?
N6 C26 1.432(7) . ?
N6 C27 1.348(7) . ?
N6 C29 1.376(8) . ?
N2 C3 1.329(8) . ?
N2 C4 1.436(8) . ?
N2 C2 1.364(9) . ?
N5 C27 1.304(7) . ?
N5 C28 1.395(8) . ?
N4 C13 1.428(7) . ?
N4 C18 1.349(8) . ?
N4 C16 1.388(9) . ?
N1 C3 1.307(8) . ?
N1 C1 1.361(10) . ?
N3 C18 1.311(8) . ?
N3 C17 1.388(9) . ?
C8 H8 0.9500 . ?
C8 C7 1.366(8) . ?
C8 C9 1.397(8) . ?
C21 C20 1.510(7) . ?
C21 C24 1.379(9) . ?
C21 C22 1.390(8) . ?
C20 C30 1.489(7) . ?
C20 C19 1.340(8) . ?
C26 C23 1.393(8) . ?
C26 C25 1.396(8) . ?
C7 C19 1.510(8) . ?
C7 C6 1.385(10) . ?
C34 H34 0.9500 . ?
C34 C32 1.373(8) . ?
C34 C35 1.402(8) . ?
C32 H32 0.9500 . ?
C32 C30 1.389(9) . ?
C37 H37 0.9500 . ?
C24 H24 0.9500 . ?
C24 C25 1.383(8) . ?
C3 H3 0.9500 . ?
C22 H22 0.9500 . ?
C22 C23 1.378(8) . ?
C23 H23 0.9500 . ?
C35 C33 1.387(9) . ?
C30 C31 1.392(8) . ?
C15 H15 0.9500 . ?
C15 C10 1.368(9) . ?
C15 C14 1.400(8) . ?
C27 H27 0.9500 . ?
C33 H33 0.9500 . ?
C33 C31 1.383(8) . ?
C25 H25 0.9500 . ?
C9 H9 0.9500 . ?
C9 C4 1.383(9) . ?
C29 H29 0.9500 . ?
C29 C28 1.345(8) . ?
C31 H31 0.9500 . ?
C10 C19 1.492(8) . ?
C10 C11 1.401(10) . ?
C38 H38 0.9500 . ?
C38 C36 1.345(9) . ?
C14 H14 0.9500 . ?
C14 C13 1.387(10) . ?
C28 H28 0.9500 . ?
C36 H36 0.9500 . ?
C13 C12 1.349(11) . ?
C18 H18 0.9500 . ?
C17 H17 0.9500 . ?
C17 C16 1.366(9) . ?
C4 C5 1.392(9) . ?
C16 H16 0.9500 . ?
O10 H10A 0.8943 . ?
O10 H10B 0.8918 . ?
C11 H11 0.9500 . ?
C11 C12 1.408(10) . ?
C6 H6 0.9500 . ?
C6 C5 1.371(10) . ?
C12 H12 0.9500 . ?
C1 H1 0.9500 . ?
C1 C2 1.353(10) . ?
C2 H2 0.9500 . ?
C5 H5 0.9500 . ?
O7 S1A 1.496(9) . ?
S1A O2 1.476(10) . ?
S1A O9 1.466(10) . ?
S1A O5 1.476(8) . ?
O13 H13A 0.9369 . ?
O13 H13B 0.9594 . ?

loop_
_geom_torsion_atom_site_label_1
_geom_torsion_atom_site_label_2
_geom_torsion_atom_site_label_3
_geom_torsion_atom_site_label_4
_geom_torsion
_geom_torsion_site_symmetry_1
_geom_torsion_site_symmetry_2
_geom_torsion_site_symmetry_3
_geom_torsion_site_symmetry_4
_geom_torsion_publ_flag
Cd1 N1 C3 N2 159.1(5) . . . . ?
Cd1 N1 C1 C2 -157.4(8) . . . . ?
Cd1 N3 C18 N4 169.9(5) 3_545 . . . ?
Cd1 N3 C17 C16 -167.6(6) 3_545 . . . ?
Cd2 N7 C37 N8 -171.7(4) . . . . ?
Cd2 N7 C38 C36 172.4(4) . . . . ?
Cd2 N5 C27 N6 -175.6(4) 3_545 . . . ?
Cd2 N5 C28 C29 176.9(4) 3_545 . . . ?
Cd2 O7 S1A O2 -128.7(10) . . . . ?
Cd2 O7 S1A O9 -8.0(13) . . . . ?
Cd2 O7 S1A O5 111.9(11) . . . . ?
O1 S1 O4 Cd1 -67.0(12) . . . 2_655 ?
N7 C38 C36 N8 -1.6(8) . . . . ?
N8 C35 C33 C31 177.3(6) . . . . ?
N6 C26 C23 C22 -175.9(5) . . . . ?
N6 C26 C25 C24 177.7(5) . . . . ?
N6 C29 C28 N5 -1.9(8) . . . . ?
N2 C4 C5 C6 179.0(8) . . . . ?
O4 S1 O1 Cd2 162.1(7) . . . . ?
N4 C13 C12 C11 173.2(8) . . . . ?
N1 C1 C2 N2 -0.9(14) . . . . ?
N3 C17 C16 N4 -0.6(10) . . . . ?
C8 C7 C19 C20 -60.8(9) . . . . ?
C8 C7 C19 C10 117.6(7) . . . . ?
C8 C7 C6 C5 2.3(13) . . . . ?
C8 C9 C4 N2 -177.0(6) . . . . ?
C8 C9 C4 C5 2.4(11) . . . . ?
C21 C20 C30 C32 -57.9(7) . . . . ?
C21 C20 C30 C31 119.3(6) . . . . ?
C21 C20 C19 C7 174.9(6) . . . . ?
C21 C20 C19 C10 -3.5(10) . . . . ?
C21 C24 C25 C26 -1.1(9) . . . . ?
C21 C22 C23 C26 -2.5(9) . . . . ?
C20 C21 C24 C25 -176.7(6) . . . . ?
C20 C21 C22 C23 178.6(6) . . . . ?
C20 C30 C31 C33 -176.6(6) . . . . ?
C26 N6 C27 N5 175.7(5) . . . . ?
C26 N6 C29 C28 -174.9(6) . . . . ?
O8 S1 O1 Cd2 -80.4(10) . . . . ?
O8 S1 O4 Cd1 175.6(8) . . . 2_655 ?
C7 C8 C9 C4 -2.2(10) . . . . ?
C7 C6 C5 C4 -2.0(15) . . . . ?
C34 C32 C30 C20 178.2(6) . . . . ?
C34 C32 C30 C31 0.9(9) . . . . ?
C34 C35 C33 C31 -0.8(9) . . . . ?
C32 C34 C35 N8 -175.7(5) . . . . ?
C32 C34 C35 C33 2.3(9) . . . . ?
C32 C30 C31 C33 0.6(9) . . . . ?
C37 N7 C38 C36 0.7(7) . . . . ?
C37 N8 C35 C34 -22.8(9) . . . . ?
C37 N8 C35 C33 159.2(6) . . . . ?
C37 N8 C36 C38 2.0(7) . . . . ?
C24 C21 C20 C30 -51.9(8) . . . . ?
C24 C21 C20 C19 128.9(7) . . . . ?
C24 C21 C22 C23 -0.4(9) . . . . ?
C3 N2 C4 C9 17.7(11) . . . . ?
C3 N2 C4 C5 -161.6(8) . . . . ?
C3 N2 C2 C1 0.7(12) . . . . ?
C3 N1 C1 C2 0.9(11) . . . . ?
C22 C21 C20 C30 129.1(6) . . . . ?
C22 C21 C20 C19 -50.1(9) . . . . ?
C22 C21 C24 C25 2.2(9) . . . . ?
C23 C26 C25 C24 -1.9(9) . . . . ?
C35 N8 C37 N7 176.0(5) . . . . ?
C35 N8 C36 C38 -175.6(6) . . . . ?
C35 C34 C32 C30 -2.4(9) . . . . ?
C35 C33 C31 C30 -0.7(10) . . . . ?
C30 C20 C19 C7 -4.3(9) . . . . ?
C30 C20 C19 C10 177.4(6) . . . . ?
C15 C10 C19 C20 -48.1(10) . . . . ?
C15 C10 C19 C7 133.4(6) . . . . ?
C15 C10 C11 C12 4.5(12) . . . . ?
C15 C14 C13 N4 -172.9(6) . . . . ?
C15 C14 C13 C12 4.3(12) . . . . ?
C27 N6 C26 C23 24.5(9) . . . . ?
C27 N6 C26 C25 -155.1(6) . . . . ?
C27 N6 C29 C28 1.9(7) . . . . ?
C27 N5 C28 C29 1.3(7) . . . . ?
C25 C26 C23 C22 3.6(9) . . . . ?
C9 C8 C7 C19 176.9(6) . . . . ?
C9 C8 C7 C6 -0.1(10) . . . . ?
C9 C4 C5 C6 -0.3(14) . . . . ?
C29 N6 C26 C23 -159.3(6) . . . . ?
C29 N6 C26 C25 21.1(9) . . . . ?
C29 N6 C27 N5 -1.1(7) . . . . ?
C10 C15 C14 C13 -0.1(10) . . . . ?
C10 C11 C12 C13 -0.4(14) . . . . ?
C38 N7 C37 N8 0.6(7) . . . . ?
C14 C15 C10 C19 172.8(6) . . . . ?
C14 C15 C10 C11 -4.2(10) . . . . ?
C14 C13 C12 C11 -4.0(14) . . . . ?
C28 N5 C27 N6 -0.1(7) . . . . ?
C36 N8 C37 N7 -1.6(7) . . . . ?
C36 N8 C35 C34 154.4(6) . . . . ?
C36 N8 C35 C33 -23.7(9) . . . . ?
C19 C20 C30 C32 121.3(7) . . . . ?
C19 C20 C30 C31 -61.5(9) . . . . ?
C19 C7 C6 C5 -174.8(8) . . . . ?
C19 C10 C11 C12 -172.6(8) . . . . ?
C13 N4 C18 N3 -179.1(8) . . . . ?
C13 N4 C16 C17 177.9(8) . . . . ?
C18 N4 C13 C14 -126.4(9) . . . . ?
C18 N4 C13 C12 56.3(13) . . . . ?
C18 N4 C16 C17 2.7(10) . . . . ?
C18 N3 C17 C16 -1.8(10) . . . . ?
C17 N3 C18 N4 3.7(9) . . . . ?
C4 N2 C3 N1 179.3(7) . . . . ?
C4 N2 C2 C1 -178.7(8) . . . . ?
C16 N4 C13 C14 59.5(12) . . . . ?
C16 N4 C13 C12 -117.8(9) . . . . ?
C16 N4 C18 N3 -4.1(10) . . . . ?
C11 C10 C19 C20 128.8(8) . . . . ?
C11 C10 C19 C7 -49.6(9) . . . . ?
C6 C7 C19 C20 116.2(8) . . . . ?
C6 C7 C19 C10 -65.4(9) . . . . ?
C1 N1 C3 N2 -0.4(9) . . . . ?
O12 S1 O1 Cd2 41.7(10) . . . . ?
O12 S1 O4 Cd1 53.1(11) . . . 2_655 ?
C2 N2 C3 N1 -0.1(10) . . . . ?
C2 N2 C4 C9 -163.0(10) . . . . ?
C2 N2 C4 C5 17.7(14) . . . . ?
O14 S2 O6 Cd2 13(3) . . . . ?
O7 S1A O5 Cd1 69.6(11) . . . 2_655 ?
O2 S1A O5 Cd1 -50.4(11) . . . 2_655 ?
O9 S1A O5 Cd1 -172.5(8) . . . 2_655 ?
O11 S2 O6 Cd2 129(2) . . . . ?
O3 S2 O6 Cd2 -106(3) . . . . ?

loop_
_smtbx_masks_void_nr
_smtbx_masks_void_average_x
_smtbx_masks_void_average_y
_smtbx_masks_void_average_z
_smtbx_masks_void_volume
_smtbx_masks_void_count_electrons
_smtbx_masks_void_content
1 0.250 -0.997 0.500 657.2 205.2 '20 water'
2 -0.250 -0.893 1.000 657.2 205.2 '20 water'
3 0.250 0.577 0.000 657.2 205.2 '20 water'
4 -0.250 0.838 0.500 657.2 205.2 '20 water'
